data_1547397
loop_
_publ_author_name
'Liu, Bingxian'
'Hu, Panjie'
'Zhang, Ying'
'Li, Yunyun'
'Bai, Dachang'
'Li, Xingwei'

_publ_section_title
;
 Rh(III)-Catalyzed Diastereodivergent Spiroannulation of Cyclic Imines
 with Activated Alkenes.
;
_journal_issue 19
_journal_name_full 'Organic letters'
_journal_page_first 5402
_journal_page_last 5405
_journal_paper_doi 10.1021/acs.orglett.7b02678
_journal_volume 19
_journal_year 2017
_chemical_formula_moiety 'C22 H17 N O3 S'
_chemical_formula_sum 'C22 H17 N O3 S'
_chemical_formula_weight 375.42
_space_group_crystal_system monoclinic
_space_group_IT_number 14
_space_group_name_Hall '-P 2yn'
_space_group_name_H-M_alt 'P 1 21/n 1'
_symmetry_space_group_name_Hall '-P 2yn'
_symmetry_space_group_name_H-M 'P 1 21/n 1'
_atom_sites_solution_hydrogens geom
_audit_creation_method SHELXL-2014/7
_cell_angle_alpha 90
_cell_angle_beta 95.897(9)
_cell_angle_gamma 90
_cell_formula_units_Z 4
_cell_length_a 10.6461(11)
_cell_length_b 7.0696(6)
_cell_length_c 23.381(3)
_cell_measurement_reflns_used 624
_cell_measurement_temperature 293(2)
_cell_measurement_theta_max 20.2880
_cell_measurement_theta_min 3.9600
_cell_volume 1750.4(3)
_computing_cell_refinement 'CrysAlisPro 1.171.38.43f (Rigaku OD, 2015)'
_computing_data_collection 'CrysAlisPro 1.171.38.43f (Rigaku OD, 2015)'
_computing_data_reduction 'CrysAlisPro 1.171.38.43f (Rigaku OD, 2015)'
_computing_structure_refinement 'SHELXL-2014/7 (Sheldrick, 2014)'
_computing_structure_solution 'SHELXL-2014/7 (Sheldrick, 2014)'
_diffrn_ambient_temperature 293(2)
_diffrn_measured_fraction_theta_full 0.998
_diffrn_measured_fraction_theta_max 0.998
_diffrn_measurement_device_type 'SuperNova, Dual, Cu at zero, EosS2'
_diffrn_measurement_method '\w scans'
_diffrn_radiation_type MoK\a
_diffrn_radiation_wavelength 0.71073
_diffrn_reflns_av_R_equivalents 0.1081
_diffrn_reflns_av_unetI/netI 0.2237
_diffrn_reflns_Laue_measured_fraction_full 0.998
_diffrn_reflns_Laue_measured_fraction_max 0.998
_diffrn_reflns_limit_h_max 12
_diffrn_reflns_limit_h_min -12
_diffrn_reflns_limit_k_max 8
_diffrn_reflns_limit_k_min -7
_diffrn_reflns_limit_l_max 27
_diffrn_reflns_limit_l_min -19
_diffrn_reflns_number 7532
_diffrn_reflns_point_group_measured_fraction_full 0.998
_diffrn_reflns_point_group_measured_fraction_max 0.998
_diffrn_reflns_theta_full 24.999
_diffrn_reflns_theta_max 24.999
_diffrn_reflns_theta_min 3.372
_exptl_absorpt_coefficient_mu 0.209
_exptl_absorpt_correction_T_max 1.00000
_exptl_absorpt_correction_T_min 0.68511
_exptl_absorpt_correction_type multi-scan
_exptl_absorpt_process_details
;
CrysAlisPro 1.171.38.43f (Rigaku Oxford Diffraction, 2015)
Empirical absorption correction using spherical harmonics,
 implemented in SCALE3 ABSPACK scaling algorithm.
;
_exptl_crystal_colour colorless
_exptl_crystal_density_diffrn 1.425
_exptl_crystal_description block
_exptl_crystal_F_000 784
_refine_diff_density_max 0.262
_refine_diff_density_min -0.309
_refine_diff_density_rms 0.061
_refine_ls_extinction_method none
_refine_ls_goodness_of_fit_ref 0.915
_refine_ls_hydrogen_treatment constr
_refine_ls_matrix_type full
_refine_ls_number_parameters 244
_refine_ls_number_reflns 3078
_refine_ls_number_restraints 0
_refine_ls_restrained_S_all 0.915
_refine_ls_R_factor_all 0.1922
_refine_ls_R_factor_gt 0.0758
_refine_ls_shift/su_max 0.000
_refine_ls_shift/su_mean 0.000
_refine_ls_structure_factor_coef Fsqd
_refine_ls_weighting_details 'w=1/[\s^2^(Fo^2^)+(0.0040P)^2^] where P=(Fo^2^+2Fc^2^)/3'
_refine_ls_weighting_scheme calc
_refine_ls_wR_factor_gt 0.0852
_refine_ls_wR_factor_ref 0.1136
_reflns_Friedel_coverage 0.000
_reflns_number_gt 1377
_reflns_number_total 3078
_reflns_threshold_expression 'I > 2\s(I)'
_cod_data_source_file ol7b02678_si_003.cif
_cod_data_source_block 436-4-1
_cod_depositor_comments 'Adding full bibliography for 1547395--1547397.cif.'
_cod_database_code 1547397
_shelx_shelxl_version_number 2014/7
_shelx_space_group_comment
;
The symmetry employed for this shelxl refinement is uniquely defined
by the following loop, which should always be used as a source of
symmetry information in preference to the above space-group names.
They are only intended as comments.
;

loop_
_space_group_symop_operation_xyz
'x, y, z'
'-x+1/2, y+1/2, -z+1/2'
'-x, -y, -z'
'x-1/2, -y-1/2, z-1/2'

loop_
_atom_site_label
_atom_site_type_symbol
_atom_site_fract_x
_atom_site_fract_y
_atom_site_fract_z
_atom_site_U_iso_or_equiv
_atom_site_adp_type
_atom_site_occupancy
_atom_site_site_symmetry_order
_atom_site_calc_flag
_atom_site_refinement_flags_posn
_atom_site_refinement_flags_adp
S8 S 0.90095(14) 0.91908(17) 0.58664(6) 0.0369(4) Uani 1 1 d . .
O19 O 0.7213(3) 0.3209(4) 0.66513(14) 0.0402(10) Uani 1 1 d . .
O20 O 0.8903(3) 1.0944(4) 0.55490(15) 0.0572(12) Uani 1 1 d . .
O21 O 1.0239(3) 0.8688(5) 0.61256(15) 0.0577(11) Uani 1 1 d . .
N9 N 0.7969(3) 0.9160(5) 0.63414(15) 0.0287(10) Uani 1 1 d . .
H9 H 0.8020 0.9910 0.6633 0.034 Uiso 1 1 calc R U
C7 C 0.8321(4) 0.7298(6) 0.5472(2) 0.0246(12) Uani 1 1 d . .
C2 C 0.7265(4) 0.6675(6) 0.57076(18) 0.0226(11) Uani 1 1 d . .
C22 C 0.9025(5) 0.5003(6) 0.6959(2) 0.0273(12) Uani 1 1 d . .
C1 C 0.6939(4) 0.7755(5) 0.6233(2) 0.0246(12) Uani 1 1 d . .
C13 C 0.3521(5) 0.8261(7) 0.6342(2) 0.0401(14) Uani 1 1 d . .
H13 H 0.2917 0.7612 0.6525 0.048 Uiso 1 1 calc R U
C17 C 0.5656(4) 0.8652(6) 0.6129(2) 0.0271(12) Uani 1 1 d . .
C6 C 0.8736(5) 0.6508(6) 0.4981(2) 0.0353(14) Uani 1 1 d . .
H6 H 0.9444 0.6965 0.4824 0.042 Uiso 1 1 calc R U
C10 C 0.6790(4) 0.6486(6) 0.67740(19) 0.0266(12) Uani 1 1 d . .
H10 H 0.7043 0.7249 0.7117 0.032 Uiso 1 1 calc R U
C18 C 0.7658(5) 0.4757(7) 0.67929(19) 0.0309(13) Uani 1 1 d . .
C12 C 0.4761(5) 0.7690(6) 0.6416(2) 0.0284(12) Uani 1 1 d . .
C4 C 0.6988(5) 0.4351(6) 0.4963(2) 0.0368(14) Uani 1 1 d . .
H4 H 0.6541 0.3339 0.4789 0.044 Uiso 1 1 calc R U
C16 C 0.5327(5) 1.0192(6) 0.5784(2) 0.0352(14) Uani 1 1 d . .
H16 H 0.5935 1.0834 0.5601 0.042 Uiso 1 1 calc R U
C15 C 0.4077(5) 1.0768(6) 0.5716(2) 0.0382(14) Uani 1 1 d . .
H15 H 0.3839 1.1803 0.5484 0.046 Uiso 1 1 calc R U
C5 C 0.8039(5) 0.5004(6) 0.4737(2) 0.0395(14) Uani 1 1 d . .
H5 H 0.8293 0.4424 0.4411 0.047 Uiso 1 1 calc R U
C23 C 0.9515(5) 0.6248(6) 0.7372(2) 0.0394(14) Uani 1 1 d . .
H23 H 0.8972 0.7054 0.7542 0.047 Uiso 1 1 calc R U
C3 C 0.6578(5) 0.5178(6) 0.5449(2) 0.0319(13) Uani 1 1 d . .
H3 H 0.5856 0.4738 0.5599 0.038 Uiso 1 1 calc R U
C11 C 0.5380(4) 0.6092(6) 0.6763(2) 0.0359(14) Uani 1 1 d . .
H11A H 0.5165 0.4883 0.6583 0.043 Uiso 1 1 calc R U
H11B H 0.5124 0.6086 0.7150 0.043 Uiso 1 1 calc R U
C27 C 0.9854(5) 0.3831(7) 0.6695(2) 0.0443(15) Uani 1 1 d . .
H27 H 0.9548 0.2977 0.6411 0.053 Uiso 1 1 calc R U
C14 C 0.3168(5) 0.9796(7) 0.5995(2) 0.0432(15) Uani 1 1 d . .
H14 H 0.2329 1.0182 0.5948 0.052 Uiso 1 1 calc R U
C24 C 1.0793(5) 0.6336(7) 0.7540(2) 0.0495(16) Uani 1 1 d . .
H24 H 1.1103 0.7176 0.7827 0.059 Uiso 1 1 calc R U
C25 C 1.1605(5) 0.5177(7) 0.7283(3) 0.0513(16) Uani 1 1 d . .
H25 H 1.2469 0.5220 0.7396 0.062 Uiso 1 1 calc R U
C26 C 1.1134(6) 0.3962(7) 0.6861(2) 0.0554(17) Uani 1 1 d . .
H26 H 1.1688 0.3203 0.6681 0.066 Uiso 1 1 calc R U

loop_
_atom_site_aniso_label
_atom_site_aniso_U_11
_atom_site_aniso_U_22
_atom_site_aniso_U_33
_atom_site_aniso_U_23
_atom_site_aniso_U_13
_atom_site_aniso_U_12
S8 0.0325(9) 0.0312(8) 0.0483(9) -0.0025(7) 0.0102(7) -0.0104(7)
O19 0.045(3) 0.024(2) 0.053(3) 0.0011(18) 0.0091(19) -0.0078(18)
O20 0.085(3) 0.0199(19) 0.071(3) 0.0050(19) 0.032(2) -0.0170(19)
O21 0.017(2) 0.086(3) 0.069(3) -0.013(2) -0.0015(19) -0.004(2)
N9 0.028(3) 0.031(2) 0.028(3) -0.0137(19) 0.006(2) -0.0094(19)
C7 0.022(3) 0.020(3) 0.032(3) 0.002(2) 0.003(2) 0.000(2)
C2 0.027(3) 0.018(3) 0.022(3) -0.004(2) 0.001(2) 0.001(2)
C22 0.029(3) 0.024(3) 0.029(3) 0.002(2) 0.000(3) 0.001(2)
C1 0.025(3) 0.014(3) 0.035(3) 0.003(2) 0.004(2) -0.002(2)
C13 0.037(4) 0.038(3) 0.047(4) -0.010(3) 0.011(3) -0.006(3)
C17 0.027(3) 0.024(3) 0.031(3) -0.004(2) 0.008(3) 0.001(2)
C6 0.031(3) 0.039(3) 0.038(4) 0.006(3) 0.015(3) 0.003(3)
C10 0.025(3) 0.023(3) 0.032(3) 0.000(2) 0.002(2) 0.005(2)
C18 0.043(4) 0.031(3) 0.020(3) 0.003(2) 0.008(3) 0.002(3)
C12 0.028(3) 0.025(3) 0.032(3) -0.001(2) 0.006(3) 0.003(2)
C4 0.037(4) 0.032(3) 0.041(4) -0.002(3) -0.001(3) -0.005(3)
C16 0.033(4) 0.027(3) 0.046(4) -0.007(3) 0.005(3) 0.001(2)
C15 0.037(4) 0.027(3) 0.051(4) 0.006(3) 0.003(3) 0.012(3)
C5 0.048(4) 0.033(3) 0.038(4) -0.008(3) 0.008(3) 0.009(3)
C23 0.044(4) 0.039(3) 0.037(3) -0.008(3) 0.007(3) 0.006(3)
C3 0.038(3) 0.025(3) 0.034(3) -0.001(2) 0.012(3) -0.005(3)
C11 0.035(4) 0.034(3) 0.041(3) 0.000(3) 0.014(3) -0.002(3)
C27 0.043(4) 0.033(3) 0.057(4) -0.006(3) 0.006(3) 0.004(3)
C14 0.035(4) 0.042(3) 0.052(4) -0.014(3) 0.004(3) 0.006(3)
C24 0.039(4) 0.050(4) 0.056(4) -0.008(3) -0.012(3) -0.004(3)
C25 0.034(4) 0.054(4) 0.063(5) 0.013(3) -0.006(3) 0.001(3)
C26 0.054(5) 0.051(4) 0.063(5) -0.006(3) 0.014(4) 0.007(3)

loop_
_atom_type_symbol
_atom_type_description
_atom_type_scat_dispersion_real
_atom_type_scat_dispersion_imag
_atom_type_scat_source
C C 0.0033 0.0016 'International Tables Vol C Tables 4.2.6.8 and 6.1.1.4'
H H 0.0000 0.0000 'International Tables Vol C Tables 4.2.6.8 and 6.1.1.4'
N N 0.0061 0.0033 'International Tables Vol C Tables 4.2.6.8 and 6.1.1.4'
O O 0.0106 0.0060 'International Tables Vol C Tables 4.2.6.8 and 6.1.1.4'
S S 0.1246 0.1234 'International Tables Vol C Tables 4.2.6.8 and 6.1.1.4'

loop_
_geom_angle_atom_site_label_1
_geom_angle_atom_site_label_2
_geom_angle_atom_site_label_3
_geom_angle
O21 S8 O20 116.8(2)
O21 S8 N9 111.1(2)
O20 S8 N9 109.6(2)
O21 S8 C7 110.5(2)
O20 S8 C7 112.4(2)
N9 S8 C7 94.1(2)
C1 N9 S8 115.5(3)
C1 N9 H9 122.2
S8 N9 H9 122.2
C2 C7 C6 123.0(4)
C2 C7 S8 110.6(3)
C6 C7 S8 126.4(4)
C7 C2 C3 119.1(4)
C7 C2 C1 115.3(4)
C3 C2 C1 125.6(4)
C23 C22 C27 118.7(5)
C23 C22 C18 123.6(5)
C27 C22 C18 117.6(5)
N9 C1 C17 112.9(3)
N9 C1 C2 104.4(3)
C17 C1 C2 111.1(4)
N9 C1 C10 112.3(4)
C17 C1 C10 101.9(3)
C2 C1 C10 114.5(3)
C12 C13 C14 120.3(5)
C12 C13 H13 119.8
C14 C13 H13 119.8
C16 C17 C12 121.4(5)
C16 C17 C1 126.9(4)
C12 C17 C1 111.7(4)
C5 C6 C7 116.6(4)
C5 C6 H6 121.7
C7 C6 H6 121.7
C11 C10 C18 116.4(4)
C11 C10 C1 105.8(4)
C18 C10 C1 111.7(3)
C11 C10 H10 107.5
C18 C10 H10 107.5
C1 C10 H10 107.5
O19 C18 C22 121.3(4)
O19 C18 C10 119.4(5)
C22 C18 C10 119.3(4)
C13 C12 C17 119.3(5)
C13 C12 C11 130.6(5)
C17 C12 C11 110.1(4)
C5 C4 C3 120.9(5)
C5 C4 H4 119.5
C3 C4 H4 119.5
C17 C16 C15 118.8(5)
C17 C16 H16 120.6
C15 C16 H16 120.6
C16 C15 C14 120.2(5)
C16 C15 H15 119.9
C14 C15 H15 119.9
C4 C5 C6 121.6(5)
C4 C5 H5 119.2
C6 C5 H5 119.2
C22 C23 C24 121.6(5)
C22 C23 H23 119.2
C24 C23 H23 119.2
C4 C3 C2 118.8(4)
C4 C3 H3 120.6
C2 C3 H3 120.6
C12 C11 C10 104.3(4)
C12 C11 H11A 110.9
C10 C11 H11A 110.9
C12 C11 H11B 110.9
C10 C11 H11B 110.9
H11A C11 H11B 108.9
C26 C27 C22 119.0(5)
C26 C27 H27 120.5
C22 C27 H27 120.5
C13 C14 C15 119.9(5)
C13 C14 H14 120.1
C15 C14 H14 120.1
C25 C24 C23 119.7(5)
C25 C24 H24 120.2
C23 C24 H24 120.2
C26 C25 C24 119.4(6)
C26 C25 H25 120.3
C24 C25 H25 120.3
C25 C26 C27 121.7(5)
C25 C26 H26 119.2
C27 C26 H26 119.2

loop_
_geom_bond_atom_site_label_1
_geom_bond_atom_site_label_2
_geom_bond_distance
S8 O21 1.430(4)
S8 O20 1.443(3)
S8 N9 1.647(3)
S8 C7 1.743(4)
O19 C18 1.224(5)
N9 C1 1.482(5)
N9 H9 0.8600
C7 C2 1.374(5)
C7 C6 1.389(6)
C2 C3 1.389(6)
C2 C1 1.518(5)
C22 C23 1.370(6)
C22 C27 1.400(6)
C22 C18 1.478(6)
C1 C17 1.503(6)
C1 C10 1.571(5)
C13 C12 1.374(6)
C13 C14 1.383(6)
C13 H13 0.9300
C17 C16 1.378(6)
C17 C12 1.397(6)
C6 C5 1.386(6)
C6 H6 0.9300
C10 C11 1.524(6)
C10 C18 1.530(6)
C10 H10 0.9800
C12 C11 1.503(6)
C4 C5 1.366(6)
C4 C3 1.387(6)
C4 H4 0.9300
C16 C15 1.386(6)
C16 H16 0.9300
C15 C14 1.402(6)
C15 H15 0.9300
C5 H5 0.9300
C23 C24 1.378(7)
C23 H23 0.9300
C3 H3 0.9300
C11 H11A 0.9700
C11 H11B 0.9700
C27 C26 1.380(7)
C27 H27 0.9300
C14 H14 0.9300
C24 C25 1.375(6)
C24 H24 0.9300
C25 C26 1.365(7)
C25 H25 0.9300
C26 H26 0.9300

loop_
_geom_torsion_atom_site_label_1
_geom_torsion_atom_site_label_2
_geom_torsion_atom_site_label_3
_geom_torsion_atom_site_label_4
_geom_torsion
O21 S8 N9 C1 -116.8(3)
O20 S8 N9 C1 112.6(3)
C7 S8 N9 C1 -3.0(3)
O21 S8 C7 C2 115.6(4)
O20 S8 C7 C2 -111.9(4)
N9 S8 C7 C2 1.2(4)
O21 S8 C7 C6 -65.5(5)
O20 S8 C7 C6 66.9(5)
N9 S8 C7 C6 -179.9(4)
C6 C7 C2 C3 0.5(7)
S8 C7 C2 C3 179.4(3)
C6 C7 C2 C1 -178.1(4)
S8 C7 C2 C1 0.8(5)
S8 N9 C1 C17 -117.2(4)
S8 N9 C1 C2 3.6(4)
S8 N9 C1 C10 128.2(3)
C7 C2 C1 N9 -2.7(5)
C3 C2 C1 N9 178.8(4)
C7 C2 C1 C17 119.4(4)
C3 C2 C1 C17 -59.2(6)
C7 C2 C1 C10 -125.9(4)
C3 C2 C1 C10 55.6(6)
N9 C1 C17 C16 44.6(6)
C2 C1 C17 C16 -72.3(6)
C10 C1 C17 C16 165.3(4)
N9 C1 C17 C12 -137.3(4)
C2 C1 C17 C12 105.8(4)
C10 C1 C17 C12 -16.6(5)
C2 C7 C6 C5 -1.2(7)
S8 C7 C6 C5 -179.9(3)
N9 C1 C10 C11 145.3(4)
C17 C1 C10 C11 24.2(4)
C2 C1 C10 C11 -95.8(4)
N9 C1 C10 C18 -87.1(5)
C17 C1 C10 C18 151.8(4)
C2 C1 C10 C18 31.7(5)
C23 C22 C18 O19 -145.5(5)
C27 C22 C18 O19 31.6(7)
C23 C22 C18 C10 37.1(7)
C27 C22 C18 C10 -145.9(4)
C11 C10 C18 O19 18.8(6)
C1 C10 C18 O19 -102.8(5)
C11 C10 C18 C22 -163.8(4)
C1 C10 C18 C22 74.6(5)
C14 C13 C12 C17 -1.3(7)
C14 C13 C12 C11 -179.9(5)
C16 C17 C12 C13 1.7(7)
C1 C17 C12 C13 -176.5(4)
C16 C17 C12 C11 -179.4(4)
C1 C17 C12 C11 2.4(5)
C12 C17 C16 C15 -1.2(7)
C1 C17 C16 C15 176.8(4)
C17 C16 C15 C14 0.2(7)
C3 C4 C5 C6 0.0(8)
C7 C6 C5 C4 0.9(7)
C27 C22 C23 C24 -1.6(8)
C18 C22 C23 C24 175.4(5)
C5 C4 C3 C2 -0.8(7)
C7 C2 C3 C4 0.5(7)
C1 C2 C3 C4 179.0(4)
C13 C12 C11 C10 -167.7(5)
C17 C12 C11 C10 13.5(5)
C18 C10 C11 C12 -148.0(4)
C1 C10 C11 C12 -23.3(4)
C23 C22 C27 C26 0.3(7)
C18 C22 C27 C26 -176.8(5)
C12 C13 C14 C15 0.3(7)
C16 C15 C14 C13 0.2(7)
C22 C23 C24 C25 1.2(8)
C23 C24 C25 C26 0.4(8)
C24 C25 C26 C27 -1.7(8)
C22 C27 C26 C25 1.3(8)
